data_7706017
loop_
_publ_author_name
'Vinogradov, Mikhail M.'
'Nesterov, Ivan D.'
'Nelyubina, Yulia V.'
'Pavlov, Alexander A.'

_publ_section_title
;
 Pathway bifurcations in the cage rearrangement of metallacarboranes:
 experimental and computational evidence.
;
_journal_issue 1
_journal_name_full 'Dalton transactions (Cambridge, England : 2003)'
_journal_page_first 287
_journal_page_last 293
_journal_paper_doi 10.1039/d0dt03538f
_journal_volume 50
_journal_year 2021
_chemical_formula_moiety 'C14 H30 B9 Ir O S'
_chemical_formula_sum 'C14 H30 B9 Ir O S'
_chemical_formula_weight 535.93
_space_group_crystal_system monoclinic
_space_group_IT_number 14
_space_group_name_Hall '-P 2yn'
_space_group_name_H-M_alt 'P 1 21/n 1'
_atom_sites_solution_hydrogens mixed
_audit_creation_date 2020-09-22
_audit_creation_method
;
Olex2 1.3
(compiled 2020.02.04 svn.rd84adfe8 for OlexSys, GUI svn.r6032)
;
_audit_update_record
;
2020-09-22 deposited with the CCDC.	2020-11-23 downloaded from the CCDC.
;
_cell_angle_alpha 90
_cell_angle_beta 97.3260(10)
_cell_angle_gamma 90
_cell_formula_units_Z 4
_cell_length_a 7.6152(4)
_cell_length_b 15.4766(8)
_cell_length_c 16.6390(8)
_cell_measurement_reflns_used 5507
_cell_measurement_temperature 120
_cell_measurement_theta_max 30.02
_cell_measurement_theta_min 2.47
_cell_volume 1945.02(17)
_computing_molecular_graphics 'Olex2 1.3 (Dolomanov et al., 2009)'
_computing_publication_material 'Olex2 1.3 (Dolomanov et al., 2009)'
_computing_structure_refinement 'XL  (Sheldrick, 2008)'
_diffrn_ambient_temperature 120
_diffrn_measured_fraction_theta_full 1.000
_diffrn_measured_fraction_theta_max 1.000
_diffrn_measurement_device_type 'Bruker APEX-II CCD'
_diffrn_measurement_method '\f and \w scans'
_diffrn_radiation_monochromator graphite
_diffrn_radiation_type MoK\a
_diffrn_radiation_wavelength 0.71073
_diffrn_reflns_av_R_equivalents 0.0532
_diffrn_reflns_av_unetI/netI 0.0482
_diffrn_reflns_Laue_measured_fraction_full 1.000
_diffrn_reflns_Laue_measured_fraction_max 1.000
_diffrn_reflns_limit_h_max 9
_diffrn_reflns_limit_h_min -9
_diffrn_reflns_limit_k_max 19
_diffrn_reflns_limit_k_min -19
_diffrn_reflns_limit_l_max 21
_diffrn_reflns_limit_l_min -21
_diffrn_reflns_number 16954
_diffrn_reflns_point_group_measured_fraction_full 1.000
_diffrn_reflns_point_group_measured_fraction_max 1.000
_diffrn_reflns_theta_full 25.242
_diffrn_reflns_theta_max 26.999
_diffrn_reflns_theta_min 1.804
_diffrn_source_current 30.0
_diffrn_source_power 1.5
_diffrn_source_voltage 50.0
_diffrn_standards_number 0
_exptl_absorpt_coefficient_mu 6.972
_exptl_absorpt_correction_T_max 0.4330
_exptl_absorpt_correction_T_min 0.1993
_exptl_absorpt_correction_type multi-scan
_exptl_absorpt_process_details
;
SADABS-2008/1 (Bruker,2008) was used for absorption correction.
wR2(int) was 0.1447 before and 0.0586 after correction.
The Ratio of minimum to maximum transmission is 0.4603.
The \l/2 correction factor is 0.0015.
;
_exptl_crystal_colour yellow
_exptl_crystal_colour_primary yellow
_exptl_crystal_density_diffrn 1.830
_exptl_crystal_description prism
_exptl_crystal_F_000 1040
_exptl_crystal_size_max 0.3
_exptl_crystal_size_mid 0.25
_exptl_crystal_size_min 0.25
_refine_diff_density_max 0.878
_refine_diff_density_min -0.880
_refine_diff_density_rms 0.136
_refine_ls_extinction_method none
_refine_ls_goodness_of_fit_ref 1.032
_refine_ls_hydrogen_treatment constr
_refine_ls_matrix_type full
_refine_ls_number_parameters 237
_refine_ls_number_reflns 4247
_refine_ls_number_restraints 0
_refine_ls_restrained_S_all 1.032
_refine_ls_R_factor_all 0.0352
_refine_ls_R_factor_gt 0.0246
_refine_ls_shift/su_max 0.003
_refine_ls_shift/su_mean 0.000
_refine_ls_structure_factor_coef Fsqd
_refine_ls_weighting_details 'w=1/[\s^2^(Fo^2^)+(0.0095P)^2^+0.1474P] where P=(Fo^2^+2Fc^2^)/3'
_refine_ls_weighting_scheme calc
_refine_ls_wR_factor_gt 0.0509
_refine_ls_wR_factor_ref 0.0554
_reflns_Friedel_coverage 0.000
_reflns_number_gt 3442
_reflns_number_total 4247
_reflns_threshold_expression 'I > 2\s(I)'
_cod_data_source_file d0dt03538f2.cif
_cod_data_source_block 8
_cod_depositor_comments 'Adding full bibliography for 7706017--7706019.cif.'
_cod_database_code 7706017
_shelxl_version_number 2014/6
_shelx_space_group_comment
;
The symmetry employed for this shelxl refinement is uniquely defined
by the following loop, which should always be used as a source of
symmetry information in preference to the above space-group names.
They are only intended as comments.
;
_shelx_estimated_absorpt_t_max 0.275
_shelx_estimated_absorpt_t_min 0.229
_olex2_refinement_description
;
1. Fixed Uiso
 At 1.2 times of:
  All B(H) groups, All C(H) groups, All C(H,H) groups
 At 1.5 times of:
  All C(H,H,H) groups
2.a Riding coordinates:
 B3(H3), B5(H5), B6(H6), B7(H7), B8(H8), B10(H10), B11(H11), B12(H12)
2.b Ternary CH refined with riding coordinates:
 C17(H17), C18(H18), C21(H21), C22(H22)
2.c Secondary CH2 refined with riding coordinates:
 C13(H13A,H13B), C14(H14A,H14B), C19(H19A,H19B), C20(H20A,H20B), C23(H23A,
 H23B), C24(H24A,H24B)
2.d Idealised Me refined as rotating group:
 C15(H15A,H15B,H15C), C16(H16A,H16B,H16C)
;
_olex2_submission_special_instructions 'No special instructions were received'

loop_
_space_group_symop_operation_xyz
'x, y, z'
'-x+1/2, y+1/2, -z+1/2'
'-x, -y, -z'
'x-1/2, -y-1/2, z-1/2'

loop_
_atom_site_label
_atom_site_type_symbol
_atom_site_fract_x
_atom_site_fract_y
_atom_site_fract_z
_atom_site_U_iso_or_equiv
_atom_site_adp_type
_atom_site_occupancy
_atom_site_site_symmetry_order
_atom_site_calc_flag
_atom_site_refinement_flags_posn
_atom_site_refinement_flags_adp
_atom_site_refinement_flags_occupancy
_atom_site_disorder_assembly
_atom_site_disorder_group
Ir4 Ir -0.65641(2) -0.37402(2) -0.70270(2) 0.01193(6) Uani 1 1 d . . . . .
S1 S -0.43239(13) -0.18386(7) -0.73519(7) 0.0181(2) Uani 1 1 d . . . . .
O1 O -0.9520(4) -0.5210(2) -0.9065(2) 0.0279(8) Uani 1 1 d . . . . .
C1 C -0.7842(5) -0.4158(3) -0.8234(2) 0.0148(8) Uani 1 1 d . . . . .
C2 C -0.6676(5) -0.4556(3) -0.8906(3) 0.0169(9) Uani 1 1 d . . . . .
C13 C -0.9508(5) -0.4711(3) -0.8340(3) 0.0196(9) Uani 1 1 d . . . . .
H13A H -0.9521 -0.5099 -0.7867 0.023 Uiso 1 1 calc R U . . .
H13B H -1.0572 -0.4338 -0.8378 0.023 Uiso 1 1 calc R U . . .
C14 C -0.7766(5) -0.5296(3) -0.9293(3) 0.0227(10) Uani 1 1 d . . . . .
H14A H -0.7810 -0.5273 -0.9890 0.027 Uiso 1 1 calc R U . . .
H14B H -0.7239 -0.5855 -0.9100 0.027 Uiso 1 1 calc R U . . .
C15 C -0.2855(6) -0.2093(3) -0.6456(3) 0.0269(10) Uani 1 1 d . . . . .
H15A H -0.2443 -0.1558 -0.6179 0.040 Uiso 1 1 calc R U . . .
H15B H -0.1837 -0.2416 -0.6603 0.040 Uiso 1 1 calc R U . . .
H15C H -0.3482 -0.2445 -0.6093 0.040 Uiso 1 1 calc R U . . .
C16 C -0.2794(7) -0.1372(3) -0.7974(3) 0.0327(12) Uani 1 1 d . . . . .
H16A H -0.1797 -0.1767 -0.7998 0.049 Uiso 1 1 calc R U . . .
H16B H -0.2355 -0.0820 -0.7741 0.049 Uiso 1 1 calc R U . . .
H16C H -0.3401 -0.1276 -0.8523 0.049 Uiso 1 1 calc R U . . .
C17 C -0.5228(5) -0.3977(3) -0.5830(3) 0.0206(10) Uani 1 1 d . . . . .
H17 H -0.3921 -0.4059 -0.5812 0.025 Uiso 1 1 calc R U . . .
C18 C -0.6241(5) -0.4720(3) -0.6109(3) 0.0224(10) Uani 1 1 d . . . . .
H18 H -0.5499 -0.5219 -0.6247 0.027 Uiso 1 1 calc R U . . .
C19 C -0.7975(6) -0.4991(3) -0.5819(3) 0.0320(12) Uani 1 1 d . . . . .
H19A H -0.7734 -0.5214 -0.5258 0.038 Uiso 1 1 calc R U . . .
H19B H -0.8516 -0.5463 -0.6168 0.038 Uiso 1 1 calc R U . . .
C20 C -0.9285(6) -0.4232(4) -0.5840(3) 0.0323(12) Uani 1 1 d . . . . .
H20A H -1.0510 -0.4456 -0.5950 0.039 Uiso 1 1 calc R U . . .
H20B H -0.9154 -0.3946 -0.5304 0.039 Uiso 1 1 calc R U . . .
C21 C -0.8979(5) -0.3570(3) -0.6489(3) 0.0221(10) Uani 1 1 d . . . . .
H21 H -1.0045 -0.3467 -0.6895 0.027 Uiso 1 1 calc R U . . .
C22 C -0.7904(5) -0.2821(3) -0.6320(3) 0.0202(9) Uani 1 1 d . . . . .
H22 H -0.8357 -0.2296 -0.6630 0.024 Uiso 1 1 calc R U . . .
C23 C -0.6905(6) -0.2627(3) -0.5488(3) 0.0258(10) Uani 1 1 d . . . . .
H23A H -0.7764 -0.2486 -0.5109 0.031 Uiso 1 1 calc R U . . .
H23B H -0.6142 -0.2114 -0.5527 0.031 Uiso 1 1 calc R U . . .
C24 C -0.5750(6) -0.3393(3) -0.5150(3) 0.0241(10) Uani 1 1 d . . . . .
H24A H -0.4665 -0.3171 -0.4825 0.029 Uiso 1 1 calc R U . . .
H24B H -0.6410 -0.3739 -0.4787 0.029 Uiso 1 1 calc R U . . .
B3 B -0.5929(5) -0.4747(3) -0.7868(3) 0.0157(10) Uani 1 1 d . . . . .
H3 H -0.6074 -0.5532 -0.7668 0.019 Uiso 1 1 d R U . . .
B5 B -0.7523(5) -0.3046(3) -0.8132(3) 0.0143(9) Uani 1 1 d . . . . .
H5 H -0.8606 -0.2668 -0.8128 0.017 Uiso 1 1 d R U . . .
B6 B -0.7678(6) -0.3574(3) -0.9100(3) 0.0183(10) Uani 1 1 d . . . . .
H6 H -0.8747 -0.3529 -0.9490 0.022 Uiso 1 1 d R U . . .
B7 B -0.4477(6) -0.4514(3) -0.8595(3) 0.0160(10) Uani 1 1 d . . . . .
H7 H -0.3593 -0.4831 -0.8747 0.019 Uiso 1 1 d R U . . .
B8 B -0.4147(6) -0.3975(3) -0.7630(3) 0.0139(9) Uani 1 1 d . . . . .
H8 H -0.2817 -0.4016 -0.7163 0.017 Uiso 1 1 d R U . . .
B9 B -0.5125(5) -0.2917(3) -0.7813(3) 0.0130(9) Uani 1 1 d . . . . .
B10 B -0.5986(6) -0.2803(3) -0.8857(3) 0.0155(10) Uani 1 1 d . . . . .
H10 H -0.6042 -0.2254 -0.9219 0.019 Uiso 1 1 d R U . . .
B11 B -0.5513(6) -0.3786(3) -0.9347(3) 0.0186(10) Uani 1 1 d . . . . .
H11 H -0.5349 -0.3951 -1.0021 0.022 Uiso 1 1 d R U . . .
B12 B -0.3969(6) -0.3384(3) -0.8558(3) 0.0142(9) Uani 1 1 d . . . . .
H12 H -0.2814 -0.3159 -0.8555 0.017 Uiso 1 1 d R U . . .

loop_
_atom_site_aniso_label
_atom_site_aniso_U_11
_atom_site_aniso_U_22
_atom_site_aniso_U_33
_atom_site_aniso_U_23
_atom_site_aniso_U_13
_atom_site_aniso_U_12
Ir4 0.00969(8) 0.01368(9) 0.01225(9) 0.00003(7) 0.00069(5) 0.00067(6)
S1 0.0162(5) 0.0127(5) 0.0250(6) -0.0042(5) 0.0007(4) -0.0006(4)
O1 0.0209(16) 0.0323(19) 0.030(2) -0.0093(16) 0.0000(13) -0.0058(13)
C1 0.0136(19) 0.016(2) 0.014(2) -0.0002(18) -0.0002(15) -0.0011(15)
C2 0.0146(19) 0.019(2) 0.017(2) -0.0009(18) 0.0004(16) 0.0007(16)
C13 0.0137(19) 0.019(2) 0.026(3) -0.0026(19) 0.0004(16) -0.0010(16)
C14 0.018(2) 0.023(2) 0.026(3) -0.004(2) 0.0000(17) -0.0015(17)
C15 0.026(2) 0.027(3) 0.025(3) -0.003(2) -0.0080(18) -0.0061(19)
C16 0.035(3) 0.027(3) 0.037(3) 0.004(2) 0.006(2) -0.011(2)
C17 0.017(2) 0.031(3) 0.013(2) 0.0059(19) -0.0010(15) 0.0104(17)
C18 0.026(2) 0.024(2) 0.018(2) 0.006(2) 0.0033(17) 0.0080(18)
C19 0.031(3) 0.037(3) 0.029(3) 0.012(2) 0.007(2) -0.005(2)
C20 0.023(2) 0.051(3) 0.024(3) -0.001(3) 0.0086(19) -0.007(2)
C21 0.0120(19) 0.034(3) 0.021(2) -0.001(2) 0.0059(16) 0.0033(17)
C22 0.021(2) 0.021(2) 0.020(2) -0.003(2) 0.0096(17) 0.0086(17)
C23 0.024(2) 0.033(3) 0.020(3) -0.006(2) -0.0003(18) 0.0051(19)
C24 0.024(2) 0.032(3) 0.016(2) 0.001(2) 0.0002(17) 0.0001(18)
B3 0.011(2) 0.020(3) 0.016(3) -0.002(2) 0.0012(17) 0.0031(17)
B5 0.011(2) 0.014(2) 0.017(3) 0.000(2) -0.0009(17) 0.0014(16)
B6 0.019(2) 0.020(3) 0.014(2) -0.002(2) -0.0026(17) -0.0004(18)
B7 0.012(2) 0.016(2) 0.020(3) -0.001(2) 0.0029(17) 0.0023(17)
B8 0.014(2) 0.012(2) 0.016(2) -0.0001(19) 0.0037(17) -0.0006(16)
B9 0.014(2) 0.012(2) 0.013(2) 0.0001(19) 0.0002(16) 0.0005(16)
B10 0.015(2) 0.016(2) 0.015(3) 0.001(2) 0.0009(17) 0.0011(17)
B11 0.017(2) 0.022(3) 0.016(2) -0.002(2) -0.0006(17) 0.0007(19)
B12 0.011(2) 0.014(2) 0.017(3) -0.002(2) 0.0012(17) 0.0002(16)

loop_
_atom_type_symbol
_atom_type_description
_atom_type_scat_dispersion_real
_atom_type_scat_dispersion_imag
_atom_type_scat_source
C C 0.0033 0.0016 'International Tables Vol C Tables 4.2.6.8 and 6.1.1.4'
H H 0.0000 0.0000 'International Tables Vol C Tables 4.2.6.8 and 6.1.1.4'
B B 0.0013 0.0007 'International Tables Vol C Tables 4.2.6.8 and 6.1.1.4'
Ir Ir -1.4442 7.9887 'International Tables Vol C Tables 4.2.6.8 and 6.1.1.4'
O O 0.0106 0.0060 'International Tables Vol C Tables 4.2.6.8 and 6.1.1.4'
S S 0.1246 0.1234 'International Tables Vol C Tables 4.2.6.8 and 6.1.1.4'

loop_
_geom_angle_atom_site_label_1
_geom_angle_atom_site_label_2
_geom_angle_atom_site_label_3
_geom_angle
_geom_angle_site_symmetry_1
_geom_angle_site_symmetry_3
_geom_angle_publ_flag
C1 Ir4 B8 80.61(16) . . ?
C17 Ir4 C1 153.17(17) . . ?
C17 Ir4 C21 87.94(16) . . ?
C17 Ir4 C22 79.05(16) . . ?
C17 Ir4 B3 110.73(17) . . ?
C17 Ir4 B5 159.43(17) . . ?
C17 Ir4 B8 93.95(16) . . ?
C17 Ir4 B9 115.74(17) . . ?
C18 Ir4 C1 115.92(16) . . ?
C18 Ir4 C17 38.87(17) . . ?
C18 Ir4 C21 79.48(16) . . ?
C18 Ir4 C22 95.51(17) . . ?
C18 Ir4 B3 86.41(18) . . ?
C18 Ir4 B5 161.40(17) . . ?
C18 Ir4 B8 100.29(16) . . ?
C18 Ir4 B9 143.86(16) . . ?
C21 Ir4 C1 96.47(16) . . ?
C21 Ir4 C22 38.35(16) . . ?
C21 Ir4 B3 128.34(17) . . ?
C21 Ir4 B5 94.49(16) . . ?
C21 Ir4 B8 176.67(17) . . ?
C21 Ir4 B9 133.31(16) . . ?
C22 Ir4 C1 119.89(15) . . ?
C22 Ir4 B3 164.98(16) . . ?
C22 Ir4 B8 144.78(16) . . ?
C22 Ir4 B9 104.13(17) . . ?
B3 Ir4 C1 47.11(15) . . ?
B3 Ir4 B8 48.38(16) . . ?
B3 Ir4 B9 82.30(18) . . ?
B5 Ir4 C1 46.82(16) . . ?
B5 Ir4 C22 90.23(17) . . ?
B5 Ir4 B3 83.63(17) . . ?
B5 Ir4 B8 84.71(16) . . ?
B5 Ir4 B9 49.75(16) . . ?
B9 Ir4 C1 79.95(16) . . ?
B9 Ir4 B8 47.98(16) . . ?
C15 S1 C16 100.7(2) . . ?
C15 S1 B9 106.1(2) . . ?
C16 S1 B9 108.4(2) . . ?
C13 O1 C14 111.4(3) . . ?
C2 C1 Ir4 121.1(2) . . ?
C2 C1 B3 62.9(2) . . ?
C2 C1 B5 111.0(3) . . ?
C2 C1 B6 61.4(3) . . ?
C13 C1 Ir4 122.1(3) . . ?
C13 C1 C2 103.2(3) . . ?
C13 C1 B3 112.9(3) . . ?
C13 C1 B5 132.1(3) . . ?
C13 C1 B6 110.4(3) . . ?
B3 C1 Ir4 65.7(2) . . ?
B5 C1 Ir4 65.4(2) . . ?
B5 C1 B3 112.2(3) . . ?
B6 C1 Ir4 122.4(3) . . ?
B6 C1 B3 114.7(3) . . ?
B6 C1 B5 62.5(3) . . ?
C1 C2 B3 62.1(2) . . ?
C1 C2 B6 61.7(3) . . ?
C1 C2 B7 112.3(3) . . ?
C1 C2 B11 112.9(3) . . ?
C14 C2 C1 105.1(3) . . ?
C14 C2 B3 112.3(3) . . ?
C14 C2 B6 112.7(3) . . ?
C14 C2 B7 129.0(3) . . ?
C14 C2 B11 129.4(4) . . ?
B6 C2 B3 114.3(3) . . ?
B7 C2 B3 61.7(2) . . ?
B7 C2 B6 115.1(3) . . ?
B7 C2 B11 63.7(3) . . ?
B11 C2 B3 114.6(3) . . ?
B11 C2 B6 62.8(3) . . ?
O1 C13 C1 108.4(3) . . ?
O1 C13 H13A 110.0 . . ?
O1 C13 H13B 110.0 . . ?
C1 C13 H13A 110.0 . . ?
C1 C13 H13B 110.0 . . ?
H13A C13 H13B 108.4 . . ?
O1 C14 C2 107.2(3) . . ?
O1 C14 H14A 110.3 . . ?
O1 C14 H14B 110.3 . . ?
C2 C14 H14A 110.3 . . ?
C2 C14 H14B 110.3 . . ?
H14A C14 H14B 108.5 . . ?
S1 C15 H15A 109.5 . . ?
S1 C15 H15B 109.5 . . ?
S1 C15 H15C 109.5 . . ?
H15A C15 H15B 109.5 . . ?
H15A C15 H15C 109.5 . . ?
H15B C15 H15C 109.5 . . ?
S1 C16 H16A 109.5 . . ?
S1 C16 H16B 109.5 . . ?
S1 C16 H16C 109.5 . . ?
H16A C16 H16B 109.5 . . ?
H16A C16 H16C 109.5 . . ?
H16B C16 H16C 109.5 . . ?
Ir4 C17 H17 113.7 . . ?
C18 C17 Ir4 70.4(2) . . ?
C18 C17 H17 113.7 . . ?
C18 C17 C24 122.1(4) . . ?
C24 C17 Ir4 116.5(3) . . ?
C24 C17 H17 113.7 . . ?
Ir4 C18 H18 113.5 . . ?
C17 C18 Ir4 70.7(2) . . ?
C17 C18 H18 113.5 . . ?
C17 C18 C19 125.0(4) . . ?
C19 C18 Ir4 113.2(3) . . ?
C19 C18 H18 113.5 . . ?
C18 C19 H19A 109.3 . . ?
C18 C19 H19B 109.3 . . ?
C18 C19 C20 111.7(4) . . ?
H19A C19 H19B 107.9 . . ?
C20 C19 H19A 109.3 . . ?
C20 C19 H19B 109.3 . . ?
C19 C20 H20A 109.3 . . ?
C19 C20 H20B 109.3 . . ?
H20A C20 H20B 107.9 . . ?
C21 C20 C19 111.8(4) . . ?
C21 C20 H20A 109.3 . . ?
C21 C20 H20B 109.3 . . ?
Ir4 C21 H21 113.6 . . ?
C20 C21 Ir4 115.2(3) . . ?
C20 C21 H21 113.6 . . ?
C22 C21 Ir4 71.5(2) . . ?
C22 C21 C20 122.8(4) . . ?
C22 C21 H21 113.6 . . ?
Ir4 C22 H22 114.0 . . ?
C21 C22 Ir4 70.1(2) . . ?
C21 C22 H22 114.0 . . ?
C21 C22 C23 123.2(4) . . ?
C23 C22 Ir4 113.9(3) . . ?
C23 C22 H22 114.0 . . ?
C22 C23 H23A 109.2 . . ?
C22 C23 H23B 109.2 . . ?
C22 C23 C24 112.1(4) . . ?
H23A C23 H23B 107.9 . . ?
C24 C23 H23A 109.2 . . ?
C24 C23 H23B 109.2 . . ?
C17 C24 C23 111.8(4) . . ?
C17 C24 H24A 109.3 . . ?
C17 C24 H24B 109.3 . . ?
C23 C24 H24A 109.3 . . ?
C23 C24 H24B 109.3 . . ?
H24A C24 H24B 107.9 . . ?
Ir4 B3 H3 118.7 . . ?
C1 B3 Ir4 67.2(2) . . ?
C1 B3 C2 55.1(2) . . ?
C1 B3 H3 119.4 . . ?
C1 B3 B7 102.6(3) . . ?
C1 B3 B8 107.3(3) . . ?
C2 B3 Ir4 115.7(3) . . ?
C2 B3 H3 112.8 . . ?
C2 B3 B7 56.8(2) . . ?
C2 B3 B8 103.9(3) . . ?
B7 B3 Ir4 119.8(3) . . ?
B7 B3 H3 117.1 . . ?
B7 B3 B8 60.1(3) . . ?
B8 B3 Ir4 67.1(2) . . ?
B8 B3 H3 131.4 . . ?
Ir4 B5 H5 117.9 . . ?
C1 B5 Ir4 67.8(2) . . ?
C1 B5 H5 117.9 . . ?
C1 B5 B6 58.0(2) . . ?
C1 B5 B9 104.8(3) . . ?
C1 B5 B10 103.4(3) . . ?
B6 B5 Ir4 120.7(3) . . ?
B6 B5 H5 107.9 . . ?
B6 B5 B9 104.8(3) . . ?
B6 B5 B10 58.3(3) . . ?
B9 B5 Ir4 66.3(2) . . ?
B9 B5 H5 135.5 . . ?
B10 B5 Ir4 119.1(3) . . ?
B10 B5 H5 118.5 . . ?
B10 B5 B9 58.2(2) . . ?
C1 B6 B5 59.4(3) . . ?
C1 B6 H6 116.8 . . ?
C1 B6 B10 107.0(3) . . ?
C1 B6 B11 105.4(3) . . ?
C2 B6 C1 56.9(2) . . ?
C2 B6 B5 105.0(3) . . ?
C2 B6 H6 120.1 . . ?
C2 B6 B10 105.2(3) . . ?
C2 B6 B11 58.4(3) . . ?
B5 B6 H6 121.2 . . ?
B10 B6 B5 61.6(3) . . ?
B10 B6 H6 128.8 . . ?
B10 B6 B11 60.4(3) . . ?
B11 B6 B5 109.5(3) . . ?
B11 B6 H6 125.3 . . ?
C2 B7 B3 61.5(2) . . ?
C2 B7 H7 130.0 . . ?
C2 B7 B8 108.2(3) . . ?
C2 B7 B11 58.6(2) . . ?
C2 B7 B12 104.4(3) . . ?
B3 B7 H7 129.6 . . ?
B3 B7 B8 61.0(3) . . ?
B3 B7 B11 110.3(3) . . ?
B3 B7 B12 109.1(3) . . ?
B8 B7 H7 118.9 . . ?
B11 B7 H7 115.2 . . ?
B11 B7 B8 109.3(3) . . ?
B12 B7 H7 112.2 . . ?
B12 B7 B8 60.8(3) . . ?
B12 B7 B11 58.9(3) . . ?
Ir4 B8 H8 113.2 . . ?
B3 B8 Ir4 64.49(19) . . ?
B3 B8 H8 130.9 . . ?
B3 B8 B12 106.3(3) . . ?
B7 B8 Ir4 116.5(3) . . ?
B7 B8 B3 58.9(2) . . ?
B7 B8 H8 124.4 . . ?
B7 B8 B9 105.2(3) . . ?
B7 B8 B12 59.4(3) . . ?
B9 B8 Ir4 65.39(19) . . ?
B9 B8 B3 106.2(3) . . ?
B9 B8 H8 117.0 . . ?
B9 B8 B12 58.3(2) . . ?
B12 B8 Ir4 117.1(3) . . ?
B12 B8 H8 115.5 . . ?
S1 B9 Ir4 115.1(2) . . ?
B5 B9 Ir4 63.98(19) . . ?
B5 B9 S1 117.7(3) . . ?
B8 B9 Ir4 66.6(2) . . ?
B8 B9 S1 128.4(3) . . ?
B8 B9 B5 108.7(3) . . ?
B10 B9 Ir4 118.9(3) . . ?
B10 B9 S1 111.4(3) . . ?
B10 B9 B5 60.3(2) . . ?
B10 B9 B8 110.2(3) . . ?
B12 B9 Ir4 120.5(3) . . ?
B12 B9 S1 118.7(3) . . ?
B12 B9 B5 108.5(3) . . ?
B12 B9 B8 61.0(3) . . ?
B12 B9 B10 60.7(3) . . ?
B5 B10 H10 124.8 . . ?
B6 B10 B5 60.0(3) . . ?
B6 B10 B9 108.8(3) . . ?
B6 B10 H10 116.5 . . ?
B6 B10 B11 60.2(3) . . ?
B6 B10 B12 107.3(3) . . ?
B9 B10 B5 61.5(2) . . ?
B9 B10 H10 128.9 . . ?
B9 B10 B12 59.1(2) . . ?
B11 B10 B5 108.1(3) . . ?
B11 B10 B9 106.8(3) . . ?
B11 B10 H10 115.3 . . ?
B11 B10 B12 58.9(2) . . ?
B12 B10 B5 108.2(3) . . ?
B12 B10 H10 122.7 . . ?
C2 B11 B6 58.8(2) . . ?
C2 B11 B7 57.7(2) . . ?
C2 B11 B10 104.7(3) . . ?
C2 B11 H11 112.6 . . ?
C2 B11 B12 105.1(3) . . ?
B6 B11 B7 107.0(3) . . ?
B6 B11 B10 59.4(3) . . ?
B6 B11 H11 118.4 . . ?
B7 B11 H11 116.1 . . ?
B10 B11 B7 108.3(3) . . ?
B10 B11 H11 132.4 . . ?
B12 B11 B6 108.3(3) . . ?
B12 B11 B7 60.5(3) . . ?
B12 B11 B10 60.9(3) . . ?
B12 B11 H11 130.3 . . ?
B7 B12 B8 59.8(3) . . ?
B7 B12 B10 107.9(3) . . ?
B7 B12 H12 123.9 . . ?
B8 B12 H12 110.6 . . ?
B9 B12 B7 107.4(3) . . ?
B9 B12 B8 60.7(3) . . ?
B9 B12 B10 60.2(2) . . ?
B9 B12 H12 113.0 . . ?
B10 B12 B8 109.5(3) . . ?
B10 B12 H12 125.4 . . ?
B11 B12 B7 60.6(3) . . ?
B11 B12 B8 110.0(3) . . ?
B11 B12 B9 108.8(3) . . ?
B11 B12 B10 60.2(3) . . ?
B11 B12 H12 131.9 . . ?

loop_
_geom_bond_atom_site_label_1
_geom_bond_atom_site_label_2
_geom_bond_distance
_geom_bond_site_symmetry_2
_geom_bond_publ_flag
Ir4 C1 2.214(4) . ?
Ir4 C17 2.149(4) . ?
Ir4 C18 2.145(4) . ?
Ir4 C21 2.162(4) . ?
Ir4 C22 2.180(4) . ?
Ir4 B3 2.190(5) . ?
Ir4 B5 2.173(5) . ?
Ir4 B8 2.236(4) . ?
Ir4 B9 2.214(4) . ?
S1 C15 1.790(4) . ?
S1 C16 1.805(5) . ?
S1 B9 1.904(5) . ?
O1 C13 1.432(5) . ?
O1 C14 1.441(5) . ?
C1 C2 1.634(5) . ?
C1 C13 1.522(5) . ?
C1 B3 1.760(6) . ?
C1 B5 1.744(6) . ?
C1 B6 1.718(6) . ?
C2 C14 1.510(6) . ?
C2 B3 1.773(6) . ?
C2 B6 1.712(6) . ?
C2 B7 1.689(6) . ?
C2 B11 1.705(6) . ?
C13 H13A 0.9900 . ?
C13 H13B 0.9900 . ?
C14 H14A 0.9900 . ?
C14 H14B 0.9900 . ?
C15 H15A 0.9800 . ?
C15 H15B 0.9800 . ?
C15 H15C 0.9800 . ?
C16 H16A 0.9800 . ?
C16 H16B 0.9800 . ?
C16 H16C 0.9800 . ?
C17 H17 1.0000 . ?
C17 C18 1.429(6) . ?
C17 C24 1.540(6) . ?
C18 H18 1.0000 . ?
C18 C19 1.522(6) . ?
C19 H19A 0.9900 . ?
C19 H19B 0.9900 . ?
C19 C20 1.538(7) . ?
C20 H20A 0.9900 . ?
C20 H20B 0.9900 . ?
C20 C21 1.527(7) . ?
C21 H21 1.0000 . ?
C21 C22 1.426(6) . ?
C22 H22 1.0000 . ?
C22 C23 1.522(6) . ?
C23 H23A 0.9900 . ?
C23 H23B 0.9900 . ?
C23 C24 1.540(6) . ?
C24 H24A 0.9900 . ?
C24 H24B 0.9900 . ?
B3 H3 1.2681 . ?
B3 B7 1.776(6) . ?
B3 B8 1.814(6) . ?
B5 H5 1.0111 . ?
B5 B6 1.797(7) . ?
B5 B9 1.846(6) . ?
B5 B10 1.825(6) . ?
B6 H6 0.9766 . ?
B6 B10 1.765(6) . ?
B6 B11 1.780(6) . ?
B7 H7 0.8962 . ?
B7 B8 1.797(7) . ?
B7 B11 1.791(7) . ?
B7 B12 1.790(7) . ?
B8 H8 1.1969 . ?
B8 B9 1.809(6) . ?
B8 B12 1.815(7) . ?
B9 B10 1.785(7) . ?
B9 B12 1.765(6) . ?
B10 H10 1.0388 . ?
B10 B11 1.784(7) . ?
B10 B12 1.795(6) . ?
B11 H11 1.1725 . ?
B11 B12 1.760(7) . ?
B12 H12 0.9453 . ?

loop_
_geom_torsion_atom_site_label_1
_geom_torsion_atom_site_label_2
_geom_torsion_atom_site_label_3
_geom_torsion_atom_site_label_4
_geom_torsion
_geom_torsion_site_symmetry_1
_geom_torsion_site_symmetry_2
_geom_torsion_site_symmetry_3
_geom_torsion_site_symmetry_4
_geom_torsion_publ_flag
Ir4 C1 C2 C14 139.5(3) . . . . ?
Ir4 C1 C2 B3 31.9(3) . . . . ?
Ir4 C1 C2 B6 -112.6(3) . . . . ?
Ir4 C1 C2 B7 -5.1(4) . . . . ?
Ir4 C1 C2 B11 -74.8(4) . . . . ?
Ir4 C1 C13 O1 -152.0(3) . . . . ?
Ir4 C1 B3 C2 -150.2(3) . . . . ?
Ir4 C1 B3 B7 -117.3(3) . . . . ?
Ir4 C1 B3 B8 -55.1(2) . . . . ?
Ir4 C1 B5 B6 154.6(3) . . . . ?
Ir4 C1 B5 B9 56.1(2) . . . . ?
Ir4 C1 B5 B10 116.3(3) . . . . ?
Ir4 C1 B6 C2 110.5(3) . . . . ?
Ir4 C1 B6 B5 -27.5(3) . . . . ?
Ir4 C1 B6 B10 13.2(4) . . . . ?
Ir4 C1 B6 B11 76.4(4) . . . . ?
Ir4 C17 C18 C19 -105.4(4) . . . . ?
Ir4 C17 C24 C23 -10.8(5) . . . . ?
Ir4 C18 C19 C20 -32.8(5) . . . . ?
Ir4 C21 C22 C23 -106.2(4) . . . . ?
Ir4 C22 C23 C24 -28.8(5) . . . . ?
Ir4 B3 B7 C2 -102.9(3) . . . . ?
Ir4 B3 B7 B8 32.1(3) . . . . ?
Ir4 B3 B7 B11 -69.3(4) . . . . ?
Ir4 B3 B7 B12 -6.4(4) . . . . ?
Ir4 B3 B8 B7 -150.0(3) . . . . ?
Ir4 B3 B8 B9 -51.7(2) . . . . ?
Ir4 B3 B8 B12 -112.7(3) . . . . ?
Ir4 B5 B6 C1 27.5(3) . . . . ?
Ir4 B5 B6 C2 -8.0(4) . . . . ?
Ir4 B5 B6 B10 -107.4(3) . . . . ?
Ir4 B5 B6 B11 -69.3(4) . . . . ?
Ir4 B5 B9 S1 -106.0(3) . . . . ?
Ir4 B5 B9 B8 50.8(3) . . . . ?
Ir4 B5 B9 B10 153.9(3) . . . . ?
Ir4 B5 B9 B12 115.6(3) . . . . ?
Ir4 B5 B10 B6 110.0(3) . . . . ?
Ir4 B5 B10 B9 -27.4(3) . . . . ?
Ir4 B5 B10 B11 72.3(4) . . . . ?
Ir4 B5 B10 B12 10.0(4) . . . . ?
Ir4 B8 B9 S1 104.3(3) . . . . ?
Ir4 B8 B9 B5 -49.4(2) . . . . ?
Ir4 B8 B9 B10 -113.7(3) . . . . ?
Ir4 B8 B9 B12 -150.7(3) . . . . ?
Ir4 B8 B12 B7 -106.3(3) . . . . ?
Ir4 B8 B12 B9 30.0(3) . . . . ?
Ir4 B8 B12 B10 -6.5(4) . . . . ?
Ir4 B8 B12 B11 -70.9(4) . . . . ?
Ir4 B9 B10 B5 26.8(3) . . . . ?
Ir4 B9 B10 B6 -11.4(4) . . . . ?
Ir4 B9 B10 B11 -75.0(3) . . . . ?
Ir4 B9 B10 B12 -110.8(3) . . . . ?
Ir4 B9 B12 B7 7.3(4) . . . . ?
Ir4 B9 B12 B8 -31.5(3) . . . . ?
Ir4 B9 B12 B10 108.3(3) . . . . ?
Ir4 B9 B12 B11 71.4(4) . . . . ?
S1 B9 B10 B5 -110.6(3) . . . . ?
S1 B9 B10 B6 -148.8(3) . . . . ?
S1 B9 B10 B11 147.6(3) . . . . ?
S1 B9 B10 B12 111.8(3) . . . . ?
S1 B9 B12 B7 159.2(3) . . . . ?
S1 B9 B12 B8 120.5(3) . . . . ?
S1 B9 B12 B10 -99.8(3) . . . . ?
S1 B9 B12 B11 -136.7(3) . . . . ?
C1 C2 C14 O1 14.0(4) . . . . ?
C1 C2 B3 Ir4 -30.5(3) . . . . ?
C1 C2 B3 B7 -140.7(3) . . . . ?
C1 C2 B3 B8 -101.6(3) . . . . ?
C1 C2 B6 B5 36.6(3) . . . . ?
C1 C2 B6 B10 100.7(3) . . . . ?
C1 C2 B6 B11 140.6(3) . . . . ?
C1 C2 B7 B3 37.2(3) . . . . ?
C1 C2 B7 B8 -3.4(4) . . . . ?
C1 C2 B7 B11 -105.4(4) . . . . ?
C1 C2 B7 B12 -66.9(4) . . . . ?
C1 C2 B11 B6 -37.4(3) . . . . ?
C1 C2 B11 B7 104.5(3) . . . . ?
C1 C2 B11 B10 1.9(4) . . . . ?
C1 C2 B11 B12 65.1(4) . . . . ?
C1 B3 B7 C2 -32.1(3) . . . . ?
C1 B3 B7 B8 102.9(3) . . . . ?
C1 B3 B7 B11 1.4(4) . . . . ?
C1 B3 B7 B12 64.3(4) . . . . ?
C1 B3 B8 Ir4 55.1(2) . . . . ?
C1 B3 B8 B7 -94.9(3) . . . . ?
C1 B3 B8 B9 3.4(4) . . . . ?
C1 B3 B8 B12 -57.6(4) . . . . ?
C1 B5 B6 C2 -35.5(3) . . . . ?
C1 B5 B6 B10 -134.9(3) . . . . ?
C1 B5 B6 B11 -96.8(3) . . . . ?
C1 B5 B9 Ir4 -57.1(2) . . . . ?
C1 B5 B9 S1 -163.2(3) . . . . ?
C1 B5 B9 B8 -6.3(4) . . . . ?
C1 B5 B9 B10 96.8(3) . . . . ?
C1 B5 B9 B12 58.5(4) . . . . ?
C1 B5 B10 B6 38.1(3) . . . . ?
C1 B5 B10 B9 -99.3(3) . . . . ?
C1 B5 B10 B11 0.5(4) . . . . ?
C1 B5 B10 B12 -61.8(4) . . . . ?
C1 B6 B10 B5 -39.6(3) . . . . ?
C1 B6 B10 B9 -0.7(4) . . . . ?
C1 B6 B10 B11 98.3(3) . . . . ?
C1 B6 B10 B12 61.7(4) . . . . ?
C1 B6 B11 C2 33.5(3) . . . . ?
C1 B6 B11 B7 0.4(4) . . . . ?
C1 B6 B11 B10 -101.2(4) . . . . ?
C1 B6 B11 B12 -63.5(4) . . . . ?
C2 C1 C13 O1 -11.4(4) . . . . ?
C2 C1 B3 Ir4 150.2(3) . . . . ?
C2 C1 B3 B7 32.9(3) . . . . ?
C2 C1 B3 B8 95.2(3) . . . . ?
C2 C1 B5 Ir4 -115.6(3) . . . . ?
C2 C1 B5 B6 39.0(3) . . . . ?
C2 C1 B5 B9 -59.5(4) . . . . ?
C2 C1 B5 B10 0.7(4) . . . . ?
C2 C1 B6 B5 -138.0(3) . . . . ?
C2 C1 B6 B10 -97.3(3) . . . . ?
C2 C1 B6 B11 -34.1(3) . . . . ?
C2 B3 B7 B8 135.0(3) . . . . ?
C2 B3 B7 B11 33.6(3) . . . . ?
C2 B3 B7 B12 96.5(3) . . . . ?
C2 B3 B8 Ir4 112.4(3) . . . . ?
C2 B3 B8 B7 -37.6(3) . . . . ?
C2 B3 B8 B9 60.7(4) . . . . ?
C2 B3 B8 B12 -0.3(4) . . . . ?
C2 B6 B10 B5 -99.1(3) . . . . ?
C2 B6 B10 B9 -60.2(4) . . . . ?
C2 B6 B10 B11 38.9(3) . . . . ?
C2 B6 B10 B12 2.3(4) . . . . ?
C2 B6 B11 B7 -33.1(3) . . . . ?
C2 B6 B11 B10 -134.6(3) . . . . ?
C2 B6 B11 B12 -96.9(4) . . . . ?
C2 B7 B8 Ir4 10.5(4) . . . . ?
C2 B7 B8 B3 40.8(3) . . . . ?
C2 B7 B8 B9 -59.2(4) . . . . ?
C2 B7 B8 B12 -96.7(3) . . . . ?
C2 B7 B11 B6 33.5(3) . . . . ?
C2 B7 B11 B10 96.1(3) . . . . ?
C2 B7 B11 B12 135.3(3) . . . . ?
C2 B7 B12 B8 103.0(3) . . . . ?
C2 B7 B12 B9 63.9(4) . . . . ?
C2 B7 B12 B10 0.4(4) . . . . ?
C2 B7 B12 B11 -38.3(3) . . . . ?
C2 B11 B12 B7 38.1(3) . . . . ?
C2 B11 B12 B8 3.0(4) . . . . ?
C2 B11 B12 B9 -61.8(4) . . . . ?
C2 B11 B12 B10 -98.6(3) . . . . ?
C13 O1 C14 C2 -22.7(5) . . . . ?
C13 C1 C2 C14 -1.7(4) . . . . ?
C13 C1 C2 B3 -109.3(3) . . . . ?
C13 C1 C2 B6 106.2(3) . . . . ?
C13 C1 C2 B7 -146.3(3) . . . . ?
C13 C1 C2 B11 144.0(3) . . . . ?
C13 C1 B3 Ir4 -116.3(3) . . . . ?
C13 C1 B3 C2 93.5(4) . . . . ?
C13 C1 B3 B7 126.4(4) . . . . ?
C13 C1 B3 B8 -171.4(3) . . . . ?
C13 C1 B5 Ir4 112.0(4) . . . . ?
C13 C1 B5 B6 -93.4(5) . . . . ?
C13 C1 B5 B9 168.1(4) . . . . ?
C13 C1 B5 B10 -131.7(4) . . . . ?
C13 C1 B6 C2 -94.2(4) . . . . ?
C13 C1 B6 B5 127.8(4) . . . . ?
C13 C1 B6 B10 168.4(3) . . . . ?
C13 C1 B6 B11 -128.4(3) . . . . ?
C14 O1 C13 C1 21.8(5) . . . . ?
C14 C2 B3 Ir4 -126.3(3) . . . . ?
C14 C2 B3 C1 -95.8(3) . . . . ?
C14 C2 B3 B7 123.5(4) . . . . ?
C14 C2 B3 B8 162.6(3) . . . . ?
C14 C2 B6 C1 95.5(4) . . . . ?
C14 C2 B6 B5 132.1(4) . . . . ?
C14 C2 B6 B10 -163.8(3) . . . . ?
C14 C2 B6 B11 -123.9(4) . . . . ?
C14 C2 B7 B3 -96.8(5) . . . . ?
C14 C2 B7 B8 -137.4(4) . . . . ?
C14 C2 B7 B11 120.7(5) . . . . ?
C14 C2 B7 B12 159.1(4) . . . . ?
C14 C2 B11 B6 98.0(4) . . . . ?
C14 C2 B11 B7 -120.1(5) . . . . ?
C14 C2 B11 B10 137.2(4) . . . . ?
C14 C2 B11 B12 -159.6(4) . . . . ?
C17 C18 C19 C20 49.2(6) . . . . ?
C18 C17 C24 C23 -93.3(5) . . . . ?
C18 C19 C20 C21 27.9(6) . . . . ?
C19 C20 C21 Ir4 -10.9(5) . . . . ?
C19 C20 C21 C22 -94.4(5) . . . . ?
C20 C21 C22 Ir4 108.6(4) . . . . ?
C20 C21 C22 C23 2.4(6) . . . . ?
C21 C22 C23 C24 52.3(5) . . . . ?
C22 C23 C24 C17 25.2(5) . . . . ?
C24 C17 C18 Ir4 109.6(4) . . . . ?
C24 C17 C18 C19 4.2(7) . . . . ?
B3 C1 C2 C14 107.5(4) . . . . ?
B3 C1 C2 B6 -144.5(3) . . . . ?
B3 C1 C2 B7 -37.0(3) . . . . ?
B3 C1 C2 B11 -106.7(3) . . . . ?
B3 C1 C13 O1 -77.2(4) . . . . ?
B3 C1 B5 Ir4 -47.4(3) . . . . ?
B3 C1 B5 B6 107.2(3) . . . . ?
B3 C1 B5 B9 8.7(4) . . . . ?
B3 C1 B5 B10 68.9(4) . . . . ?
B3 C1 B6 C2 34.6(3) . . . . ?
B3 C1 B6 B5 -103.3(3) . . . . ?
B3 C1 B6 B10 -62.7(4) . . . . ?
B3 C1 B6 B11 0.5(4) . . . . ?
B3 C2 C14 O1 79.6(4) . . . . ?
B3 C2 B6 C1 -34.2(3) . . . . ?
B3 C2 B6 B5 2.4(4) . . . . ?
B3 C2 B6 B10 66.4(4) . . . . ?
B3 C2 B6 B11 106.3(3) . . . . ?
B3 C2 B7 B8 -40.6(3) . . . . ?
B3 C2 B7 B11 -142.6(3) . . . . ?
B3 C2 B7 B12 -104.1(3) . . . . ?
B3 C2 B11 B6 -105.9(4) . . . . ?
B3 C2 B11 B7 36.0(3) . . . . ?
B3 C2 B11 B10 -66.6(4) . . . . ?
B3 C2 B11 B12 -3.4(4) . . . . ?
B3 B7 B8 Ir4 -30.3(3) . . . . ?
B3 B7 B8 B9 -100.0(3) . . . . ?
B3 B7 B8 B12 -137.6(3) . . . . ?
B3 B7 B11 C2 -34.7(3) . . . . ?
B3 B7 B11 B6 -1.2(4) . . . . ?
B3 B7 B11 B10 61.4(4) . . . . ?
B3 B7 B11 B12 100.6(4) . . . . ?
B3 B7 B12 B8 38.6(3) . . . . ?
B3 B7 B12 B9 -0.5(4) . . . . ?
B3 B7 B12 B10 -64.0(4) . . . . ?
B3 B7 B12 B11 -102.7(3) . . . . ?
B3 B8 B9 Ir4 51.2(2) . . . . ?
B3 B8 B9 S1 155.4(3) . . . . ?
B3 B8 B9 B5 1.8(4) . . . . ?
B3 B8 B9 B10 -62.5(4) . . . . ?
B3 B8 B9 B12 -99.5(3) . . . . ?
B3 B8 B12 B7 -37.0(3) . . . . ?
B3 B8 B12 B9 99.3(3) . . . . ?
B3 B8 B12 B10 62.8(4) . . . . ?
B3 B8 B12 B11 -1.7(4) . . . . ?
B5 C1 C2 C14 -147.4(3) . . . . ?
B5 C1 C2 B3 105.0(3) . . . . ?
B5 C1 C2 B6 -39.5(3) . . . . ?
B5 C1 C2 B7 68.0(4) . . . . ?
B5 C1 C2 B11 -1.7(4) . . . . ?
B5 C1 C13 O1 123.5(4) . . . . ?
B5 C1 B3 Ir4 47.2(3) . . . . ?
B5 C1 B3 C2 -103.0(3) . . . . ?
B5 C1 B3 B7 -70.1(4) . . . . ?
B5 C1 B3 B8 -7.8(4) . . . . ?
B5 C1 B6 C2 138.0(3) . . . . ?
B5 C1 B6 B10 40.7(3) . . . . ?
B5 C1 B6 B11 103.9(3) . . . . ?
B5 B6 B10 B9 38.9(3) . . . . ?
B5 B6 B10 B11 138.0(3) . . . . ?
B5 B6 B10 B12 101.4(3) . . . . ?
B5 B6 B11 C2 96.0(4) . . . . ?
B5 B6 B11 B7 62.9(4) . . . . ?
B5 B6 B11 B10 -38.7(3) . . . . ?
B5 B6 B11 B12 -1.0(5) . . . . ?
B5 B9 B10 B6 -38.3(3) . . . . ?
B5 B9 B10 B11 -101.8(3) . . . . ?
B5 B9 B10 B12 -137.6(3) . . . . ?
B5 B9 B12 B7 -62.9(4) . . . . ?
B5 B9 B12 B8 -101.6(3) . . . . ?
B5 B9 B12 B10 38.1(3) . . . . ?
B5 B9 B12 B11 1.2(4) . . . . ?
B5 B10 B11 C2 -1.4(4) . . . . ?
B5 B10 B11 B6 37.6(3) . . . . ?
B5 B10 B11 B7 -61.7(4) . . . . ?
B5 B10 B11 B12 -100.7(3) . . . . ?
B5 B10 B12 B7 61.7(4) . . . . ?
B5 B10 B12 B8 -1.8(4) . . . . ?
B5 B10 B12 B9 -38.5(3) . . . . ?
B5 B10 B12 B11 100.6(3) . . . . ?
B6 C1 C2 C14 -107.9(4) . . . . ?
B6 C1 C2 B3 144.5(3) . . . . ?
B6 C1 C2 B7 107.5(4) . . . . ?
B6 C1 C2 B11 37.8(3) . . . . ?
B6 C1 C13 O1 52.6(4) . . . . ?
B6 C1 B3 Ir4 116.1(3) . . . . ?
B6 C1 B3 C2 -34.1(3) . . . . ?
B6 C1 B3 B7 -1.2(4) . . . . ?
B6 C1 B3 B8 61.0(4) . . . . ?
B6 C1 B5 Ir4 -154.6(3) . . . . ?
B6 C1 B5 B9 -98.5(3) . . . . ?
B6 C1 B5 B10 -38.3(3) . . . . ?
B6 C2 C14 O1 -51.2(5) . . . . ?
B6 C2 B3 Ir4 3.6(4) . . . . ?
B6 C2 B3 C1 34.1(3) . . . . ?
B6 C2 B3 B7 -106.6(4) . . . . ?
B6 C2 B3 B8 -67.4(4) . . . . ?
B6 C2 B7 B3 105.3(4) . . . . ?
B6 C2 B7 B8 64.7(4) . . . . ?
B6 C2 B7 B11 -37.3(3) . . . . ?
B6 C2 B7 B12 1.2(4) . . . . ?
B6 C2 B11 B7 141.9(3) . . . . ?
B6 C2 B11 B10 39.3(3) . . . . ?
B6 C2 B11 B12 102.5(3) . . . . ?
B6 B5 B9 Ir4 -117.4(3) . . . . ?
B6 B5 B9 S1 136.6(3) . . . . ?
B6 B5 B9 B8 -66.5(4) . . . . ?
B6 B5 B9 B10 36.6(3) . . . . ?
B6 B5 B9 B12 -1.8(4) . . . . ?
B6 B5 B10 B9 -137.4(3) . . . . ?
B6 B5 B10 B11 -37.7(3) . . . . ?
B6 B5 B10 B12 -100.0(4) . . . . ?
B6 B10 B11 C2 -39.0(3) . . . . ?
B6 B10 B11 B7 -99.4(3) . . . . ?
B6 B10 B11 B12 -138.3(4) . . . . ?
B6 B10 B12 B7 -1.7(4) . . . . ?
B6 B10 B12 B8 -65.2(4) . . . . ?
B6 B10 B12 B9 -101.9(3) . . . . ?
B6 B10 B12 B11 37.2(3) . . . . ?
B6 B11 B12 B7 99.6(4) . . . . ?
B6 B11 B12 B8 64.6(4) . . . . ?
B6 B11 B12 B9 -0.2(4) . . . . ?
B6 B11 B12 B10 -37.0(3) . . . . ?
B7 C2 C14 O1 150.4(4) . . . . ?
B7 C2 B3 Ir4 110.2(3) . . . . ?
B7 C2 B3 C1 140.7(3) . . . . ?
B7 C2 B3 B8 39.1(3) . . . . ?
B7 C2 B6 C1 -102.9(4) . . . . ?
B7 C2 B6 B5 -66.3(4) . . . . ?
B7 C2 B6 B10 -2.2(5) . . . . ?
B7 C2 B6 B11 37.6(3) . . . . ?
B7 C2 B11 B6 -141.9(3) . . . . ?
B7 C2 B11 B10 -102.6(3) . . . . ?
B7 C2 B11 B12 -39.4(3) . . . . ?
B7 B3 B8 Ir4 150.0(3) . . . . ?
B7 B3 B8 B9 98.3(3) . . . . ?
B7 B3 B8 B12 37.3(3) . . . . ?
B7 B8 B9 Ir4 112.6(3) . . . . ?
B7 B8 B9 S1 -143.1(3) . . . . ?
B7 B8 B9 B5 63.3(4) . . . . ?
B7 B8 B9 B10 -1.1(4) . . . . ?
B7 B8 B9 B12 -38.0(3) . . . . ?
B7 B8 B12 B9 136.3(3) . . . . ?
B7 B8 B12 B10 99.8(3) . . . . ?
B7 B8 B12 B11 35.4(3) . . . . ?
B7 B11 B12 B8 -35.1(3) . . . . ?
B7 B11 B12 B9 -99.8(3) . . . . ?
B7 B11 B12 B10 -136.7(3) . . . . ?
B8 B3 B7 C2 -135.0(3) . . . . ?
B8 B3 B7 B11 -101.4(4) . . . . ?
B8 B3 B7 B12 -38.5(3) . . . . ?
B8 B7 B11 C2 -100.0(3) . . . . ?
B8 B7 B11 B6 -66.5(4) . . . . ?
B8 B7 B11 B10 -3.8(4) . . . . ?
B8 B7 B11 B12 35.3(3) . . . . ?
B8 B7 B12 B9 -39.1(3) . . . . ?
B8 B7 B12 B10 -102.6(3) . . . . ?
B8 B7 B12 B11 -141.3(3) . . . . ?
B8 B9 B10 B5 100.6(3) . . . . ?
B8 B9 B10 B6 62.3(4) . . . . ?
B8 B9 B10 B11 -1.2(4) . . . . ?
B8 B9 B10 B12 -37.0(3) . . . . ?
B8 B9 B12 B7 38.7(3) . . . . ?
B8 B9 B12 B10 139.7(3) . . . . ?
B8 B9 B12 B11 102.8(4) . . . . ?
B9 B5 B6 C1 98.4(3) . . . . ?
B9 B5 B6 C2 62.9(4) . . . . ?
B9 B5 B6 B10 -36.5(3) . . . . ?
B9 B5 B6 B11 1.7(4) . . . . ?
B9 B5 B10 B6 137.4(3) . . . . ?
B9 B5 B10 B11 99.8(3) . . . . ?
B9 B5 B10 B12 37.5(3) . . . . ?
B9 B8 B12 B7 -136.3(3) . . . . ?
B9 B8 B12 B10 -36.5(3) . . . . ?
B9 B8 B12 B11 -100.9(3) . . . . ?
B9 B10 B11 C2 63.4(4) . . . . ?
B9 B10 B11 B6 102.4(3) . . . . ?
B9 B10 B11 B7 3.1(4) . . . . ?
B9 B10 B11 B12 -35.9(3) . . . . ?
B9 B10 B12 B7 100.2(3) . . . . ?
B9 B10 B12 B8 36.7(3) . . . . ?
B9 B10 B12 B11 139.1(3) . . . . ?
B10 B5 B6 C1 134.9(3) . . . . ?
B10 B5 B6 C2 99.4(3) . . . . ?
B10 B5 B6 B11 38.2(3) . . . . ?
B10 B5 B9 Ir4 -153.9(3) . . . . ?
B10 B5 B9 S1 100.1(3) . . . . ?
B10 B5 B9 B8 -103.1(3) . . . . ?
B10 B5 B9 B12 -38.3(3) . . . . ?
B10 B6 B11 C2 134.6(3) . . . . ?
B10 B6 B11 B7 101.6(4) . . . . ?
B10 B6 B11 B12 37.7(3) . . . . ?
B10 B9 B12 B7 -101.0(3) . . . . ?
B10 B9 B12 B8 -139.7(3) . . . . ?
B10 B9 B12 B11 -36.9(3) . . . . ?
B10 B11 B12 B7 136.7(3) . . . . ?
B10 B11 B12 B8 101.6(3) . . . . ?
B10 B11 B12 B9 36.9(3) . . . . ?
B11 C2 C14 O1 -123.8(4) . . . . ?
B11 C2 B3 Ir4 73.4(4) . . . . ?
B11 C2 B3 C1 103.9(4) . . . . ?
B11 C2 B3 B7 -36.8(3) . . . . ?
B11 C2 B3 B8 2.4(4) . . . . ?
B11 C2 B6 C1 -140.6(3) . . . . ?
B11 C2 B6 B5 -104.0(3) . . . . ?
B11 C2 B6 B10 -39.9(3) . . . . ?
B11 C2 B7 B3 142.6(3) . . . . ?
B11 C2 B7 B8 102.0(3) . . . . ?
B11 C2 B7 B12 38.5(3) . . . . ?
B11 B6 B10 B5 -138.0(3) . . . . ?
B11 B6 B10 B9 -99.1(3) . . . . ?
B11 B6 B10 B12 -36.6(3) . . . . ?
B11 B7 B8 Ir4 72.7(3) . . . . ?
B11 B7 B8 B3 103.0(3) . . . . ?
B11 B7 B8 B9 3.0(4) . . . . ?
B11 B7 B8 B12 -34.5(3) . . . . ?
B11 B7 B12 B8 141.3(3) . . . . ?
B11 B7 B12 B9 102.2(3) . . . . ?
B11 B7 B12 B10 38.7(3) . . . . ?
B11 B10 B12 B7 -38.9(3) . . . . ?
B11 B10 B12 B8 -102.4(4) . . . . ?
B11 B10 B12 B9 -139.1(3) . . . . ?
B12 B7 B8 Ir4 107.2(3) . . . . ?
B12 B7 B8 B3 137.6(3) . . . . ?
B12 B7 B8 B9 37.5(3) . . . . ?
B12 B7 B11 C2 -135.3(3) . . . . ?
B12 B7 B11 B6 -101.7(3) . . . . ?
B12 B7 B11 B10 -39.1(3) . . . . ?
B12 B8 B9 Ir4 150.7(3) . . . . ?
B12 B8 B9 S1 -105.1(4) . . . . ?
B12 B8 B9 B5 101.3(3) . . . . ?
B12 B8 B9 B10 36.9(3) . . . . ?
B12 B9 B10 B5 137.6(3) . . . . ?
B12 B9 B10 B6 99.4(3) . . . . ?
B12 B9 B10 B11 35.8(3) . . . . ?
B12 B10 B11 C2 99.3(3) . . . . ?
B12 B10 B11 B6 138.3(4) . . . . ?
B12 B10 B11 B7 39.0(3) . . . . ?
